data_7215065
loop_
_publ_author_name
'Zheng, Sheng-Run'
'Chen, Rui-Ling'
'Xie, Tao'
'Liu, Zi-Meng'
'Wen, Xi-Ling'
'Chen, Xue-Yun'
'Fan, Jun'
'Zhang, Wei-Guang'

_publ_section_title
;
 Construction of several new s-/p-block complexes containing binuclear
 metal--terpyridine building blocks: dependence of structural diversity on
 the number of coordinated water molecules
;
_journal_issue 19
_journal_name_full CrystEngComm
_journal_page_first 4029
_journal_paper_doi 10.1039/c3ce41790e
_journal_volume 16
_journal_year 2014
_chemical_formula_sum 'C21 H14 N3 O6.5 Pb S2'
_chemical_formula_weight 683.66
_chemical_name_systematic
; 
 ? 
;
_space_group_IT_number 15
_symmetry_cell_setting monoclinic
_symmetry_space_group_name_Hall '-C 2yc'
_symmetry_space_group_name_H-M 'C 1 2/c 1'
_atom_sites_solution_hydrogens geom
_atom_sites_solution_primary direct
_atom_sites_solution_secondary difmap
_audit_creation_method SHELXL-97
_cell_angle_alpha 90.00
_cell_angle_beta 91.160(5)
_cell_angle_gamma 90.00
_cell_formula_units_Z 8
_cell_length_a 15.792(6)
_cell_length_b 19.232(7)
_cell_length_c 14.198(5)
_cell_measurement_reflns_used 2465
_cell_measurement_temperature 296(2)
_cell_measurement_theta_max 22.22
_cell_measurement_theta_min 2.18
_cell_volume 4311(3)
_computing_cell_refinement 'Bruker SAINT'
_computing_data_collection 'Bruker APEX2'
_computing_data_reduction 'Bruker SAINT'
_computing_molecular_graphics 'Bruker SHELXTL'
_computing_publication_material 'Bruker SHELXTL'
_computing_structure_refinement 'SHELXL-97 (Sheldrick, 2008)'
_computing_structure_solution 'SHELXS-97 (Sheldrick, 2008)'
_diffrn_ambient_temperature 296(2)
_diffrn_measured_fraction_theta_full 0.991
_diffrn_measured_fraction_theta_max 0.991
_diffrn_measurement_device_type 'Bruker APEX-II CCD'
_diffrn_measurement_method '\f and \w scans'
_diffrn_radiation_monochromator graphite
_diffrn_radiation_source 'fine-focus sealed tube'
_diffrn_radiation_type MoK\a
_diffrn_radiation_wavelength 0.71073
_diffrn_reflns_av_R_equivalents 0.0583
_diffrn_reflns_av_sigmaI/netI 0.0631
_diffrn_reflns_limit_h_max 16
_diffrn_reflns_limit_h_min -17
_diffrn_reflns_limit_k_max 21
_diffrn_reflns_limit_k_min -21
_diffrn_reflns_limit_l_max 15
_diffrn_reflns_limit_l_min -13
_diffrn_reflns_number 9026
_diffrn_reflns_theta_full 23.26
_diffrn_reflns_theta_max 23.26
_diffrn_reflns_theta_min 1.67
_exptl_absorpt_coefficient_mu 8.069
_exptl_absorpt_correction_T_max 0.2952
_exptl_absorpt_correction_T_min 0.2109
_exptl_absorpt_correction_type multi-scan
_exptl_crystal_colour 'pale yellow'
_exptl_crystal_density_diffrn 2.107
_exptl_crystal_density_method 'not measured'
_exptl_crystal_description block
_exptl_crystal_F_000 2616
_exptl_crystal_size_max 0.28
_exptl_crystal_size_mid 0.22
_exptl_crystal_size_min 0.20
_refine_diff_density_max 2.839
_refine_diff_density_min -2.030
_refine_diff_density_rms 0.278
_refine_ls_extinction_method none
_refine_ls_goodness_of_fit_ref 1.087
_refine_ls_hydrogen_treatment constr
_refine_ls_matrix_type full
_refine_ls_number_parameters 303
_refine_ls_number_reflns 3080
_refine_ls_number_restraints 12
_refine_ls_restrained_S_all 1.088
_refine_ls_R_factor_all 0.0816
_refine_ls_R_factor_gt 0.0685
_refine_ls_shift/su_max 0.000
_refine_ls_shift/su_mean 0.000
_refine_ls_structure_factor_coef Fsqd
_refine_ls_weighting_details 'calc w=1/[\s^2^(Fo^2^)+(0.1060P)^2^+366.7826P] where P=(Fo^2^+2Fc^2^)/3'
_refine_ls_weighting_scheme calc
_refine_ls_wR_factor_gt 0.2150
_refine_ls_wR_factor_ref 0.2229
_reflns_number_gt 2476
_reflns_number_total 3080
_reflns_threshold_expression >2sigma(I)
_cod_data_source_file c3ce41790e.txt
_cod_data_source_block 4Pb
_cod_depositor_comments
;
The following automatic conversions were performed:

'_symmetry_cell_setting' value 'Monoclinic' changed to 'monoclinic'
according to
/usr/data/users/saulius/crontab/automatic-downloads/current/RSC/lib/dictionaries/cif_core.dic
dictionary named 'cif_core.dic' version 2.4.2 from 2011-04-26.

Automatic conversion script
Id: cif_fix_values 2281 2013-09-26 08:29:07Z andrius 
;
_cod_original_sg_symbol_H-M 'C2/c  '
_cod_original_formula_sum 'C21 H14 N3 O6.50 Pb S2'
_cod_database_code 7215065

loop_
_symmetry_equiv_pos_as_xyz
'x, y, z'
'-x, y, -z+1/2'
'x+1/2, y+1/2, z'
'-x+1/2, y+1/2, -z+1/2'
'-x, -y, -z'
'x, -y, z-1/2'
'-x+1/2, -y+1/2, -z'
'x+1/2, -y+1/2, z-1/2'

loop_
_atom_site_label
_atom_site_type_symbol
_atom_site_fract_x
_atom_site_fract_y
_atom_site_fract_z
_atom_site_U_iso_or_equiv
_atom_site_adp_type
_atom_site_occupancy
_atom_site_symmetry_multiplicity
_atom_site_calc_flag
_atom_site_refinement_flags
Pb1 Pb -0.14025(5) 0.83200(4) 0.81494(5) 0.0355(3) Uani 1 1 d .
S1 S -0.1741(4) 0.7124(3) 1.3263(4) 0.0497(15) Uani 1 1 d .
S2 S -0.0539(3) 0.8829(3) 1.6038(3) 0.0380(13) Uani 1 1 d .
C1 C -0.0918(18) 0.6585(14) 0.844(2) 0.062(7) Uani 1 1 d .
H1A H -0.1037 0.6594 0.7795 0.074 Uiso 1 1 calc R
C2 C -0.054(2) 0.5986(16) 0.884(2) 0.078(9) Uani 1 1 d .
H2A H -0.0394 0.5609 0.8467 0.094 Uiso 1 1 calc R
C3 C -0.039(2) 0.5973(14) 0.977(2) 0.071(8) Uani 1 1 d .
H3A H -0.0224 0.5556 1.0049 0.086 Uiso 1 1 calc R
C4 C -0.048(2) 0.6535(16) 1.033(2) 0.077(9) Uani 1 1 d U
H4 H -0.0257 0.6549 1.0939 0.092 Uiso 1 1 calc R
C5 C -0.0954(13) 0.7149(10) 0.9888(16) 0.038(5) Uani 1 1 d .
C6 C -0.1203(12) 0.7777(10) 1.0402(13) 0.033(5) Uani 1 1 d .
C7 C -0.1011(13) 0.7830(11) 1.1369(14) 0.037(5) Uani 1 1 d .
H7A H -0.0695 0.7487 1.1677 0.044 Uiso 1 1 calc R
C8 C -0.1313(12) 0.8426(10) 1.1873(13) 0.029(4) Uani 1 1 d .
C9 C -0.1729(13) 0.8943(11) 1.1350(13) 0.035(5) Uani 1 1 d .
H9A H -0.1923 0.9341 1.1648 0.042 Uiso 1 1 calc R
C10 C -0.1855(13) 0.8859(10) 1.0360(13) 0.031(4) Uani 1 1 d .
C11 C -0.2290(14) 0.9383(10) 0.9764(14) 0.039(5) Uani 1 1 d .
C12 C -0.2589(15) 1.0037(12) 1.0126(16) 0.049(6) Uani 1 1 d .
H12A H -0.2501 1.0150 1.0758 0.059 Uiso 1 1 calc R
C13 C -0.3002(17) 1.0485(14) 0.9536(19) 0.061(7) Uani 1 1 d .
H13A H -0.3183 1.0913 0.9757 0.073 Uiso 1 1 calc R
C14 C -0.3156(17) 1.0295(14) 0.857(2) 0.063(7) Uani 1 1 d .
H14A H -0.3480 1.0573 0.8165 0.076 Uiso 1 1 calc R
C15 C -0.2793(17) 0.9667(13) 0.8265(18) 0.056(7) Uani 1 1 d .
H15A H -0.2838 0.9547 0.7632 0.068 Uiso 1 1 calc R
C16 C -0.1165(13) 0.8495(11) 1.2886(14) 0.035(5) Uani 1 1 d .
C17 C -0.1301(12) 0.7968(10) 1.3567(14) 0.033(5) Uani 1 1 d .
C18 C -0.1126(13) 0.8073(10) 1.4511(14) 0.033(5) Uani 1 1 d .
H18A H -0.1223 0.7722 1.4946 0.040 Uiso 1 1 calc R
C19 C -0.0799(13) 0.8719(12) 1.4808(14) 0.037(5) Uani 1 1 d .
C20 C -0.0699(13) 0.9255(11) 1.4191(14) 0.036(5) Uani 1 1 d .
H20A H -0.0514 0.9689 1.4400 0.044 Uiso 1 1 calc R
C21 C -0.0879(13) 0.9139(11) 1.3249(14) 0.036(5) Uani 1 1 d .
H21A H -0.0808 0.9505 1.2830 0.043 Uiso 1 1 calc R
N1 N -0.1109(12) 0.7135(10) 0.8956(13) 0.044(5) Uani 1 1 d .
N2 N -0.1626(12) 0.8279(9) 0.9917(11) 0.037(4) Uani 1 1 d .
N3 N -0.2391(12) 0.9245(9) 0.8853(12) 0.043(5) Uani 1 1 d .
O1 O -0.0936(11) 0.6694(7) 1.2997(12) 0.050(4) Uani 1 1 d U
O1W O 0.0000 0.5546(16) 1.2500 0.114(13) Uani 1 2 d S
O2 O -0.2328(13) 0.7273(11) 1.2476(13) 0.081(7) Uani 1 1 d .
O3 O -0.2157(14) 0.6884(11) 1.4117(14) 0.080(6) Uani 1 1 d .
O4 O -0.1209(10) 0.9227(9) 1.6475(10) 0.050(4) Uani 1 1 d .
O5 O -0.0425(10) 0.8157(8) 1.6443(11) 0.047(4) Uani 1 1 d .
O6 O 0.0270(9) 0.9182(8) 1.6034(10) 0.046(4) Uani 1 1 d .

loop_
_atom_site_aniso_label
_atom_site_aniso_U_11
_atom_site_aniso_U_22
_atom_site_aniso_U_33
_atom_site_aniso_U_23
_atom_site_aniso_U_13
_atom_site_aniso_U_12
Pb1 0.0336(5) 0.0469(5) 0.0260(5) -0.0025(3) -0.0012(3) -0.0067(4)
S1 0.058(4) 0.045(3) 0.046(3) 0.002(3) -0.015(3) -0.022(3)
S2 0.039(3) 0.051(3) 0.024(3) -0.004(2) -0.005(2) 0.008(2)
C1 0.056(17) 0.072(19) 0.057(17) -0.034(14) -0.001(13) -0.009(14)
C2 0.08(2) 0.07(2) 0.09(2) -0.037(17) 0.009(17) 0.021(17)
C3 0.09(2) 0.043(15) 0.08(2) -0.013(14) -0.006(17) 0.013(14)
C4 0.073(12) 0.080(12) 0.078(12) 0.003(9) 0.001(9) 0.020(9)
C5 0.038(12) 0.025(10) 0.050(14) -0.001(9) 0.011(10) 0.003(9)
C6 0.033(11) 0.037(11) 0.028(11) -0.002(9) 0.002(9) -0.002(9)
C7 0.037(12) 0.036(12) 0.037(12) 0.003(9) -0.003(9) 0.006(9)
C8 0.033(11) 0.028(10) 0.026(10) -0.004(8) -0.006(8) 0.003(8)
C9 0.033(11) 0.042(12) 0.030(11) -0.011(9) 0.006(9) -0.012(9)
C10 0.035(11) 0.029(10) 0.030(11) 0.001(9) -0.007(9) -0.003(9)
C11 0.052(13) 0.036(12) 0.029(12) -0.008(9) -0.012(10) -0.015(10)
C12 0.054(14) 0.050(14) 0.043(13) 0.009(11) -0.019(11) 0.006(12)
C13 0.059(17) 0.063(17) 0.060(17) -0.012(13) -0.003(13) 0.005(13)
C14 0.063(18) 0.051(15) 0.075(19) 0.014(14) -0.014(14) 0.004(13)
C15 0.074(18) 0.048(14) 0.046(14) 0.008(12) -0.026(13) -0.007(13)
C16 0.031(11) 0.044(12) 0.029(11) -0.006(9) 0.007(9) 0.001(9)
C17 0.031(11) 0.028(11) 0.040(12) -0.001(9) -0.003(9) -0.010(9)
C18 0.038(12) 0.030(10) 0.031(11) 0.003(9) -0.011(9) 0.004(9)
C19 0.033(11) 0.052(14) 0.027(11) -0.002(10) -0.001(9) 0.008(10)
C20 0.033(11) 0.046(12) 0.030(11) -0.009(10) -0.004(9) -0.004(10)
C21 0.039(12) 0.035(11) 0.033(12) 0.002(9) -0.003(9) -0.006(9)
N1 0.047(11) 0.047(11) 0.038(11) -0.009(9) -0.010(8) 0.000(9)
N2 0.043(11) 0.044(11) 0.023(9) -0.002(8) -0.004(8) -0.002(8)
N3 0.055(12) 0.040(10) 0.033(10) 0.000(8) -0.013(9) -0.015(9)
O1 0.057(8) 0.023(6) 0.072(8) -0.007(6) 0.006(7) -0.004(6)
O1W 0.15(3) 0.052(18) 0.14(3) 0.000 -0.02(3) 0.000
O2 0.081(14) 0.092(15) 0.069(13) 0.015(11) -0.035(11) -0.052(12)
O3 0.089(15) 0.080(13) 0.073(14) 0.000(11) 0.032(11) -0.023(12)
O4 0.049(9) 0.062(10) 0.039(9) -0.012(7) -0.003(7) 0.016(8)
O5 0.054(10) 0.043(9) 0.042(9) 0.000(7) -0.011(7) 0.015(7)
O6 0.044(9) 0.055(9) 0.039(9) 0.000(7) -0.014(7) -0.004(7)

loop_
_atom_type_symbol
_atom_type_description
_atom_type_scat_dispersion_real
_atom_type_scat_dispersion_imag
_atom_type_scat_source
C C 0.0033 0.0016 'International Tables Vol C Tables 4.2.6.8 and 6.1.1.4'
H H 0.0000 0.0000 'International Tables Vol C Tables 4.2.6.8 and 6.1.1.4'
N N 0.0061 0.0033 'International Tables Vol C Tables 4.2.6.8 and 6.1.1.4'
O O 0.0106 0.0060 'International Tables Vol C Tables 4.2.6.8 and 6.1.1.4'
S S 0.1246 0.1234 'International Tables Vol C Tables 4.2.6.8 and 6.1.1.4'
Pb Pb -3.3944 10.1111 'International Tables Vol C Tables 4.2.6.8 and 6.1.1.4'

loop_
_geom_angle_atom_site_label_1
_geom_angle_atom_site_label_2
_geom_angle_atom_site_label_3
_geom_angle
_geom_angle_site_symmetry_1
_geom_angle_site_symmetry_3
O2 Pb1 N2 102.4(6) 7_467 .
O2 Pb1 N3 87.9(7) 7_467 .
N2 Pb1 N3 62.7(5) . .
O2 Pb1 N1 83.6(6) 7_467 .
N2 Pb1 N1 64.1(5) . .
N3 Pb1 N1 122.7(6) . .
O2 Pb1 O6 167.0(7) 7_467 2_557
N2 Pb1 O6 72.4(5) . 2_557
N3 Pb1 O6 79.1(5) . 2_557
N1 Pb1 O6 103.9(5) . 2_557
O2 S1 O3 114.0(13) . .
O2 S1 O1 115.0(12) . .
O3 S1 O1 114.4(12) . .
O2 S1 C17 103.9(10) . .
O3 S1 C17 105.1(11) . .
O1 S1 C17 102.7(9) . .
O5 S2 O6 108.8(10) . .
O5 S2 O4 113.1(10) . .
O6 S2 O4 113.9(10) . .
O5 S2 C19 108.1(10) . .
O6 S2 C19 103.7(9) . .
O4 S2 C19 108.8(9) . .
N1 C1 C2 122(3) . .
N1 C1 H1A 119.1 . .
C2 C1 H1A 119.1 . .
C3 C2 C1 118(2) . .
C3 C2 H2A 120.8 . .
C1 C2 H2A 120.8 . .
C2 C3 C4 123(3) . .
C2 C3 H3A 118.4 . .
C4 C3 H3A 118.4 . .
C3 C4 C5 116(3) . .
C3 C4 H4 122.0 . .
C5 C4 H4 122.0 . .
N1 C5 C4 118(2) . .
N1 C5 C6 117.4(18) . .
C4 C5 C6 125(2) . .
N2 C6 C7 122.8(18) . .
N2 C6 C5 117.9(17) . .
C7 C6 C5 119.3(18) . .
C6 C7 C8 118.4(18) . .
C6 C7 H7A 120.8 . .
C8 C7 H7A 120.8 . .
C9 C8 C16 121.5(17) . .
C9 C8 C7 117.4(17) . .
C16 C8 C7 121.0(17) . .
C8 C9 C10 119.9(18) . .
C8 C9 H9A 120.1 . .
C10 C9 H9A 120.1 . .
N2 C10 C9 121.7(18) . .
N2 C10 C11 115.3(17) . .
C9 C10 C11 122.9(18) . .
N3 C11 C12 119.3(19) . .
N3 C11 C10 117.8(19) . .
C12 C11 C10 122.8(17) . .
C13 C12 C11 119(2) . .
C13 C12 H12A 120.4 . .
C11 C12 H12A 120.4 . .
C12 C13 C14 120(2) . .
C12 C13 H13A 120.0 . .
C14 C13 H13A 120.0 . .
C15 C14 C13 117(2) . .
C15 C14 H14A 121.7 . .
C13 C14 H14A 121.7 . .
N3 C15 C14 122(2) . .
N3 C15 H15A 119.1 . .
C14 C15 H15A 119.1 . .
C8 C16 C17 125.7(19) . .
C8 C16 C21 119.0(18) . .
C17 C16 C21 115.3(18) . .
C18 C17 C16 121.9(18) . .
C18 C17 S1 115.5(15) . .
C16 C17 S1 122.6(15) . .
C17 C18 C19 119.1(19) . .
C17 C18 H18A 120.5 . .
C19 C18 H18A 120.5 . .
C20 C19 C18 121.4(18) . .
C20 C19 S2 120.5(17) . .
C18 C19 S2 118.0(16) . .
C19 C20 C21 118(2) . .
C19 C20 H20A 120.8 . .
C21 C20 H20A 120.8 . .
C20 C21 C16 123.7(19) . .
C20 C21 H21A 118.2 . .
C16 C21 H21A 118.2 . .
C5 N1 C1 122(2) . .
C5 N1 Pb1 116.5(13) . .
C1 N1 Pb1 119.9(18) . .
C10 N2 C6 119.4(16) . .
C10 N2 Pb1 119.0(13) . .
C6 N2 Pb1 116.5(13) . .
C11 N3 C15 123(2) . .
C11 N3 Pb1 117.0(15) . .
C15 N3 Pb1 117.9(16) . .
S1 O2 Pb1 133.1(11) . 7_467
S2 O6 Pb1 106.9(8) . 2_557

loop_
_geom_bond_atom_site_label_1
_geom_bond_atom_site_label_2
_geom_bond_distance
_geom_bond_site_symmetry_2
Pb1 O2 2.457(16) 7_467
Pb1 N2 2.542(17) .
Pb1 N3 2.58(2) .
Pb1 N1 2.589(19) .
Pb1 O6 2.684(15) 2_557
S1 O2 1.465(18) .
S1 O3 1.46(2) .
S1 O1 1.569(18) .
S1 C17 1.816(19) .
S2 O5 1.425(16) .
S2 O6 1.446(16) .
S2 O4 1.454(16) .
S2 C19 1.80(2) .
C1 N1 1.33(3) .
C1 C2 1.41(4) .
C1 H1A 0.9300 .
C2 C3 1.34(4) .
C2 H2A 0.9300 .
C3 C4 1.34(4) .
C3 H3A 0.9300 .
C4 C5 1.53(4) .
C4 H4 0.9300 .
C5 N1 1.34(3) .
C5 C6 1.47(3) .
C6 N2 1.35(3) .
C6 C7 1.40(3) .
C7 C8 1.44(3) .
C7 H7A 0.9300 .
C8 C9 1.40(3) .
C8 C16 1.46(3) .
C9 C10 1.43(3) .
C9 H9A 0.9300 .
C10 N2 1.33(3) .
C10 C11 1.48(3) .
C11 N3 1.33(3) .
C11 C12 1.44(3) .
C12 C13 1.36(3) .
C12 H12A 0.9300 .
C13 C14 1.43(4) .
C13 H13A 0.9300 .
C14 C15 1.41(4) .
C14 H14A 0.9300 .
C15 N3 1.32(3) .
C15 H15A 0.9300 .
C16 C17 1.42(3) .
C16 C21 1.41(3) .
C17 C18 1.38(3) .
C18 C19 1.41(3) .
C18 H18A 0.9300 .
C19 C20 1.36(3) .
C20 C21 1.38(3) .
C20 H20A 0.9300 .
C21 H21A 0.9300 .
O2 Pb1 2.457(16) 7_467
O6 Pb1 2.684(15) 2_557

loop_
_geom_torsion_atom_site_label_1
_geom_torsion_atom_site_label_2
_geom_torsion_atom_site_label_3
_geom_torsion_atom_site_label_4
_geom_torsion
_geom_torsion_site_symmetry_1
_geom_torsion_site_symmetry_4
N1 C1 C2 C3 2(5) . .
C1 C2 C3 C4 -10(5) . .
C2 C3 C4 C5 14(5) . .
C3 C4 C5 N1 -12(4) . .
C3 C4 C5 C6 172(3) . .
N1 C5 C6 N2 5(3) . .
C4 C5 C6 N2 -180(2) . .
N1 C5 C6 C7 -176.6(19) . .
C4 C5 C6 C7 -1(3) . .
N2 C6 C7 C8 3(3) . .
C5 C6 C7 C8 -175.6(19) . .
C6 C7 C8 C9 -5(3) . .
C6 C7 C8 C16 177.4(19) . .
C16 C8 C9 C10 179.4(18) . .
C7 C8 C9 C10 1(3) . .
C8 C9 C10 N2 4(3) . .
C8 C9 C10 C11 179.8(19) . .
N2 C10 C11 N3 -2(3) . .
C9 C10 C11 N3 -178.4(19) . .
N2 C10 C11 C12 179(2) . .
C9 C10 C11 C12 3(3) . .
N3 C11 C12 C13 3(3) . .
C10 C11 C12 C13 -178(2) . .
C11 C12 C13 C14 2(4) . .
C12 C13 C14 C15 -6(4) . .
C13 C14 C15 N3 5(4) . .
C9 C8 C16 C17 135(2) . .
C7 C8 C16 C17 -47(3) . .
C9 C8 C16 C21 -44(3) . .
C7 C8 C16 C21 134(2) . .
C8 C16 C17 C18 179(2) . .
C21 C16 C17 C18 -3(3) . .
C8 C16 C17 S1 -3(3) . .
C21 C16 C17 S1 175.3(15) . .
O2 S1 C17 C18 145.4(17) . .
O3 S1 C17 C18 25(2) . .
O1 S1 C17 C18 -94.6(17) . .
O2 S1 C17 C16 -33(2) . .
O3 S1 C17 C16 -153.0(18) . .
O1 S1 C17 C16 87.1(18) . .
C16 C17 C18 C19 0(3) . .
S1 C17 C18 C19 -178.7(15) . .
C17 C18 C19 C20 4(3) . .
C17 C18 C19 S2 -177.6(16) . .
O5 S2 C19 C20 -160.5(17) . .
O6 S2 C19 C20 -45.2(19) . .
O4 S2 C19 C20 76.4(19) . .
O5 S2 C19 C18 21.1(19) . .
O6 S2 C19 C18 136.4(16) . .
O4 S2 C19 C18 -102.1(17) . .
C18 C19 C20 C21 -4(3) . .
S2 C19 C20 C21 177.8(16) . .
C19 C20 C21 C16 0(3) . .
C8 C16 C21 C20 -178.3(19) . .
C17 C16 C21 C20 3(3) . .
C4 C5 N1 C1 5(3) . .
C6 C5 N1 C1 -179(2) . .
C4 C5 N1 Pb1 -158.3(18) . .
C6 C5 N1 Pb1 17(2) . .
C2 C1 N1 C5 0(4) . .
C2 C1 N1 Pb1 163(2) . .
O2 Pb1 N1 C5 -128.0(16) 7_467 .
N2 Pb1 N1 C5 -20.9(14) . .
N3 Pb1 N1 C5 -44.6(17) . .
O6 Pb1 N1 C5 41.2(16) 2_557 .
O2 Pb1 N1 C1 68.1(18) 7_467 .
N2 Pb1 N1 C1 175(2) . .
N3 Pb1 N1 C1 151.5(17) . .
O6 Pb1 N1 C1 -122.7(18) 2_557 .
C9 C10 N2 C6 -5(3) . .
C11 C10 N2 C6 178.3(19) . .
C9 C10 N2 Pb1 -159.3(14) . .
C11 C10 N2 Pb1 24(2) . .
C7 C6 N2 C10 2(3) . .
C5 C6 N2 C10 -179.4(18) . .
C7 C6 N2 Pb1 156.5(16) . .
C5 C6 N2 Pb1 -25(2) . .
O2 Pb1 N2 C10 -105.5(15) 7_467 .
N3 Pb1 N2 C10 -24.4(14) . .
N1 Pb1 N2 C10 178.0(17) . .
O6 Pb1 N2 C10 62.2(14) 2_557 .
O2 Pb1 N2 C6 99.7(15) 7_467 .
N3 Pb1 N2 C6 -179.1(16) . .
N1 Pb1 N2 C6 23.2(13) . .
O6 Pb1 N2 C6 -92.6(14) 2_557 .
C12 C11 N3 C15 -3(3) . .
C10 C11 N3 C15 178(2) . .
C12 C11 N3 Pb1 158.4(16) . .
C10 C11 N3 Pb1 -20(2) . .
C14 C15 N3 C11 -1(4) . .
C14 C15 N3 Pb1 -162(2) . .
O2 Pb1 N3 C11 127.6(15) 7_467 .
N2 Pb1 N3 C11 22.5(14) . .
N1 Pb1 N3 C11 46.5(16) . .
O6 Pb1 N3 C11 -53.1(14) 2_557 .
O2 Pb1 N3 C15 -69.8(17) 7_467 .
N2 Pb1 N3 C15 -174.8(18) . .
N1 Pb1 N3 C15 -150.8(16) . .
O6 Pb1 N3 C15 109.5(17) 2_557 .
O3 S1 O2 Pb1 -41(2) . 7_467
O1 S1 O2 Pb1 93.4(18) . 7_467
C17 S1 O2 Pb1 -155.2(16) . 7_467
O5 S2 O6 Pb1 -1.7(10) . 2_557
O4 S2 O6 Pb1 125.4(8) . 2_557
C19 S2 O6 Pb1 -116.5(9) . 2_557
